data_4328196
loop_
_publ_author_name
'Zakariae Amghouz'
'Santiago Garc\'ia-Granda'
'Jos\'e R. Garc\'ia'
'Rute A. S. Ferreira'
'Lu\'is Mafra'
'Luis D. Carlos'
'Jo\~ao Rocha'

_publ_contact_author_address
;
Departamentos de Qu\'imica F\'isica y Anal\'itica 
y Qu\'imica Org\'anica e Inorg\'anica
Universidad de Oviedo
Juli\'an Claver\'ia 8, 33006  
Oviedo, Spain 
;
_publ_contact_author_email amghouz.uo@uniovi.es
_publ_contact_author_fax 0034985103446
_publ_contact_author_name 'Amghouz, Z.'
_publ_contact_author_phone 0034985105753
_publ_section_title
;
 Series of Metal Organic Frameworks Assembled from Ln(III), Na(I), and
 Chiral Flexible-Achiral Rigid Dicarboxylates Exhibiting Tunable UV-vis-IR
 Light Emission
;
_journal_name_full 'Inorganic Chemistry'
_journal_page_first 1703
_journal_page_last 1716
_journal_paper_doi 10.1021/ic202020z
_journal_volume 51
_journal_year 2012
_chemical_absolute_configuration ad
_chemical_formula_moiety 'C18 H16 Na O12 Sm'
_chemical_formula_sum 'C18 H16 Na O12 Sm'
_chemical_formula_weight 597.66
_chemical_name_systematic
;
 ?
;
_space_group_IT_number 20
_symmetry_cell_setting orthorhombic
_symmetry_space_group_name_Hall 'C 2c 2'
_symmetry_space_group_name_H-M 'C 2 2 21'
_atom_sites_solution_hydrogens geom
_atom_sites_solution_primary direct
_atom_sites_solution_secondary difmap
_audit_conform_dict_location ftp://ftp.iucr.org/pub/cif_core.dic
_audit_conform_dict_name cif_core.dic
_audit_conform_dict_version 2.4
_audit_creation_date 2010-06-03T21:24:39-00:00
_audit_creation_method 'WinGX routine CIF_UPDATE'
_cell_angle_alpha 90
_cell_angle_beta 90
_cell_angle_gamma 90
_cell_formula_units_Z 4
_cell_length_a 6.9094(2)
_cell_length_b 39.2050(8)
_cell_length_c 7.5963(2)
_cell_measurement_reflns_used 4389
_cell_measurement_temperature 293(2)
_cell_measurement_theta_max 70.3691
_cell_measurement_theta_min 3.3791
_cell_volume 2057.71(9)
_computing_structure_refinement 'SHELXL-97 (Sheldrick, 1997)'
_computing_structure_solution 'SHELXS-97 (Sheldrick, 1990)'
_diffrn_ambient_temperature 293(2)
_diffrn_measured_fraction_theta_full 0.994
_diffrn_measured_fraction_theta_max 0.994
_diffrn_measurement_device_type 'Xcalibur, Ruby, Gemini'
_diffrn_orient_matrix_UB_11 -0.1071153000
_diffrn_orient_matrix_UB_12 0.0344113000
_diffrn_orient_matrix_UB_13 -0.0108772000
_diffrn_orient_matrix_UB_21 -0.1718141000
_diffrn_orient_matrix_UB_22 -0.0176926000
_diffrn_orient_matrix_UB_23 -0.0915479000
_diffrn_orient_matrix_UB_31 -0.0934949000
_diffrn_orient_matrix_UB_32 -0.0068845000
_diffrn_orient_matrix_UB_33 0.1805655000
_diffrn_radiation_monochromator graphite
_diffrn_radiation_type CuK\a
_diffrn_radiation_wavelength 1.54184
_diffrn_reflns_av_R_equivalents 0.0311
_diffrn_reflns_av_unetI/netI 0.0264
_diffrn_reflns_limit_h_max 7
_diffrn_reflns_limit_h_min -8
_diffrn_reflns_limit_k_max 47
_diffrn_reflns_limit_k_min -47
_diffrn_reflns_limit_l_max 9
_diffrn_reflns_limit_l_min -7
_diffrn_reflns_number 5933
_diffrn_reflns_theta_full 70.37
_diffrn_reflns_theta_max 70.37
_diffrn_reflns_theta_min 3.38
_exptl_absorpt_coefficient_mu 22.242
_exptl_absorpt_correction_T_max 1.00000
_exptl_absorpt_correction_T_min 0.28851
_exptl_absorpt_correction_type multi-scan
_exptl_absorpt_process_details
;
CrysAlisPro, Oxford Diffraction Ltd.,
Version 1.171.33.66 (release 28-04-2010 CrysAlis171 .NET)
(compiled Apr 28 2010,14:27:37)
empirical absorption correction using spherical harmonics,
 implemented in SCALE3 ABSPACK scaling algorithm.
;
_exptl_crystal_colour yellow
_exptl_crystal_density_diffrn 1.929
_exptl_crystal_description needle
_exptl_crystal_F_000 1172
_exptl_crystal_size_max 0.2495
_exptl_crystal_size_mid 0.0444
_exptl_crystal_size_min 0.0147
_refine_diff_density_max 0.46
_refine_diff_density_min -0.282
_refine_diff_density_rms 0.063
_refine_ls_abs_structure_details 'Flack H D (1983), Acta Cryst. A39, 876-881'
_refine_ls_abs_structure_Flack -0.02(1)
_refine_ls_extinction_method none
_refine_ls_goodness_of_fit_ref 1.041
_refine_ls_hydrogen_treatment mixed
_refine_ls_matrix_type full
_refine_ls_number_parameters 161
_refine_ls_number_reflns 1958
_refine_ls_number_restraints 5
_refine_ls_restrained_S_all 1.042
_refine_ls_R_factor_all 0.0196
_refine_ls_R_factor_gt 0.0181
_refine_ls_shift/su_max 0.003
_refine_ls_shift/su_mean 0
_refine_ls_structure_factor_coef Fsqd
_refine_ls_weighting_details 'calc w=1/[\s^2^(Fo^2^)+(0.0241P)^2^+0.0000P] where P=(Fo^2^+2Fc^2^)/3'
_refine_ls_weighting_scheme calc
_refine_ls_wR_factor_gt 0.0412
_refine_ls_wR_factor_ref 0.0417
_reflns_number_gt 1872
_reflns_number_total 1958
_reflns_threshold_expression >2sigma(I)
_cod_data_source_file ic202020z_si_002_03.cif
_cod_data_source_block Za4
_cod_database_code 4328196

loop_
_symmetry_equiv_pos_as_xyz
'x, y, z'
'-x, -y, z+1/2'
'x, -y, -z'
'-x, y, -z+1/2'
'x+1/2, y+1/2, z'
'-x+1/2, -y+1/2, z+1/2'
'x+1/2, -y+1/2, -z'
'-x+1/2, y+1/2, -z+1/2'

loop_
_atom_site_label
_atom_site_type_symbol
_atom_site_fract_x
_atom_site_fract_y
_atom_site_fract_z
_atom_site_U_iso_or_equiv
_atom_site_adp_type
_atom_site_occupancy
_atom_site_symmetry_multiplicity
_atom_site_calc_flag
_atom_site_refinement_flags
Sm1 Sm 1 0.792469(4) 0.25 0.01242(6) Uani 1 2 d S
Na1 Na 0.5 0.83577(4) 0.25 0.0328(4) Uani 1 2 d SD
O1 O 0.8422(3) 0.84805(5) 0.2369(5) 0.0250(5) Uani 1 1 d .
C2 C 1 0.90217(9) 0.25 0.0243(8) Uani 1 2 d S
C1 C 1 0.86404(9) 0.25 0.0199(7) Uani 1 2 d S
O5 O 0.9571(3) 0.74332(5) 0.4341(3) 0.0196(5) Uani 1 1 d .
O6 O 0.5049(7) 0.86383(9) -0.0170(4) 0.0582(8) Uani 1 1 d D
C5 C 1 0.97333(10) 0.25 0.0301(9) Uani 1 2 d S
C6 C 1 1.01148(10) 0.25 0.0309(9) Uani 1 2 d S
C3 C 0.8347(5) 0.91985(8) 0.2034(5) 0.0305(9) Uani 1 1 d .
H3 H 0.723 0.908 0.1727 0.037 Uiso 1 1 calc R
C4 C 0.8356(6) 0.95523(8) 0.2027(5) 0.0339(10) Uani 1 1 d .
H4 H 0.7243 0.967 0.17 0.041 Uiso 1 1 calc R
C9 C 1 1.08303(9) 0.25 0.0261(9) Uani 1 2 d S
C7 C 1.1636(6) 1.02968(9) 0.1986(5) 0.0357(10) Uani 1 1 d .
H7 H 1.2744 1.018 0.1644 0.043 Uiso 1 1 calc R
C8 C 1.1636(6) 1.06497(9) 0.1979(5) 0.0335(9) Uani 1 1 d .
H8 H 1.2738 1.0767 0.1624 0.04 Uiso 1 1 calc R
C10 C 1 1.12129(9) 0.25 0.0233(8) Uani 1 2 d S
O2 O 1.1509(3) 1.13674(6) 0.2024(3) 0.0308(7) Uani 1 1 d .
O3 O 0.9298(3) 0.80441(5) 0.5596(3) 0.0197(5) Uani 1 1 d D
C11 C 0.9117(4) 0.77797(8) 0.6881(4) 0.0158(6) Uani 1 1 d D
C12 C 0.8945(4) 0.74447(7) 0.5886(4) 0.0144(6) Uani 1 1 d .
O4 O 0.8194(3) 0.71937(5) 0.6691(3) 0.0189(4) Uani 1 1 d .
H11 H 0.796(4) 0.7814(8) 0.756(5) 0.023 Uiso 1 1 d D
H3O H 0.910(5) 0.8234(6) 0.605(5) 0.023 Uiso 1 1 d D
H6A H 0.389(4) 0.8699(9) -0.080(4) 0.023 Uiso 1 1 d D
H6B H 0.597(4) 0.8543(9) -0.101(3) 0.023 Uiso 1 1 d D

loop_
_atom_site_aniso_label
_atom_site_aniso_U_11
_atom_site_aniso_U_22
_atom_site_aniso_U_33
_atom_site_aniso_U_23
_atom_site_aniso_U_13
_atom_site_aniso_U_12
Sm1 0.01352(9) 0.00932(9) 0.01441(10) 0 -0.00092(19) 0
Na1 0.0216(8) 0.0295(8) 0.0474(10) 0 -0.0036(15) 0
O1 0.0193(10) 0.0140(8) 0.0416(14) -0.0025(13) -0.0029(14) -0.0009(7)
C2 0.030(2) 0.0141(17) 0.029(2) 0 -0.003(3) 0
C1 0.0250(19) 0.0134(16) 0.0212(19) 0 -0.003(3) 0
O5 0.0282(16) 0.0141(9) 0.0164(10) -0.0016(7) -0.0001(9) -0.0035(8)
O6 0.0360(15) 0.094(2) 0.0448(16) 0.0143(15) -0.009(2) 0.000(3)
C5 0.043(2) 0.0098(17) 0.037(2) 0 0.001(4) 0
C6 0.045(3) 0.0113(18) 0.036(2) 0 0.000(4) 0
C3 0.0293(18) 0.0185(15) 0.044(3) -0.0001(14) -0.0073(16) -0.0026(13)
C4 0.039(2) 0.0142(15) 0.049(3) 0.0006(14) -0.0072(17) 0.0078(13)
C9 0.039(2) 0.0100(17) 0.029(2) 0 0.003(3) 0
C7 0.040(2) 0.0171(16) 0.050(3) -0.0015(14) 0.0099(17) 0.0045(14)
C8 0.038(2) 0.0159(15) 0.047(3) 0.0029(13) 0.0090(17) -0.0021(14)
C10 0.035(2) 0.0108(16) 0.0246(19) 0 0.000(3) 0
O2 0.0291(12) 0.0149(10) 0.048(2) 0.0034(10) 0.0120(11) 0.0006(9)
O3 0.0329(12) 0.0097(9) 0.0166(11) 0.0018(8) -0.0018(9) 0.0011(8)
C11 0.0192(14) 0.0129(13) 0.0152(14) 0.0026(11) 0.0022(12) -0.0005(11)
C12 0.0113(14) 0.0139(14) 0.0179(15) 0.0010(11) -0.0013(12) 0.0000(11)
O4 0.0156(10) 0.0159(10) 0.0251(11) 0.0038(9) 0.0014(9) -0.0034(8)

loop_
_atom_type_symbol
_atom_type_description
_atom_type_scat_dispersion_real
_atom_type_scat_dispersion_imag
_atom_type_scat_source
C C 0.0181 0.0091 'International Tables Vol C Tables 4.2.6.8 and 6.1.1.4'
H H 0 0 'International Tables Vol C Tables 4.2.6.8 and 6.1.1.4'
O O 0.0492 0.0322 'International Tables Vol C Tables 4.2.6.8 and 6.1.1.4'
Na Na 0.1353 0.1239 'International Tables Vol C Tables 4.2.6.8 and 6.1.1.4'
Sm Sm -5.3236 12.2178 'International Tables Vol C Tables 4.2.6.8 and 6.1.1.4'

loop_
_geom_angle_atom_site_label_1
_geom_angle_atom_site_label_2
_geom_angle_atom_site_label_3
_geom_angle
_geom_angle_site_symmetry_1
_geom_angle_site_symmetry_3
O4 Sm1 O4 157.08(10) 6_664 7_566
O4 Sm1 O5 82.93(8) 6_664 .
O4 Sm1 O5 78.69(7) 7_566 .
O4 Sm1 O5 78.69(7) 6_664 4_755
O4 Sm1 O5 82.94(8) 7_566 4_755
O5 Sm1 O5 73.15(10) . 4_755
O4 Sm1 O1 127.62(7) 6_664 4_755
O4 Sm1 O1 75.21(7) 7_566 4_755
O5 Sm1 O1 138.52(10) . 4_755
O5 Sm1 O1 133.32(9) 4_755 4_755
O4 Sm1 O1 75.21(7) 6_664 .
O4 Sm1 O1 127.62(7) 7_566 .
O5 Sm1 O1 133.32(9) . .
O5 Sm1 O1 138.52(10) 4_755 .
O1 Sm1 O1 53.35(9) 4_755 .
O4 Sm1 O3 95.95(8) 6_664 .
O4 Sm1 O3 88.42(8) 7_566 .
O5 Sm1 O3 64.46(7) . .
O5 Sm1 O3 137.60(7) 4_755 .
O1 Sm1 O3 83.02(10) 4_755 .
O1 Sm1 O3 77.26(11) . .
O4 Sm1 O3 88.42(8) 6_664 4_755
O4 Sm1 O3 95.95(8) 7_566 4_755
O5 Sm1 O3 137.61(7) . 4_755
O5 Sm1 O3 64.46(7) 4_755 4_755
O1 Sm1 O3 77.26(11) 4_755 4_755
O1 Sm1 O3 83.02(10) . 4_755
O3 Sm1 O3 157.93(10) . 4_755
O4 Sm1 C1 101.46(5) 6_664 .
O4 Sm1 C1 101.46(5) 7_566 .
O5 Sm1 C1 143.43(5) . .
O5 Sm1 C1 143.43(5) 4_755 .
O1 Sm1 C1 26.68(5) 4_755 .
O1 Sm1 C1 26.68(5) . .
O3 Sm1 C1 78.97(5) . .
O3 Sm1 C1 78.97(5) 4_755 .
O4 Sm1 Na1 40.56(5) 6_664 .
O4 Sm1 Na1 159.23(6) 7_566 .
O5 Sm1 Na1 104.08(5) . .
O5 Sm1 Na1 117.72(5) 4_755 .
O1 Sm1 Na1 90.41(5) 4_755 .
O1 Sm1 Na1 37.31(5) . .
O3 Sm1 Na1 74.79(5) . .
O3 Sm1 Na1 95.37(5) 4_755 .
C1 Sm1 Na1 63.83(2) . .
O4 Sm1 Na1 159.23(6) 6_664 1_655
O4 Sm1 Na1 40.56(5) 7_566 1_655
O5 Sm1 Na1 117.72(5) . 1_655
O5 Sm1 Na1 104.08(5) 4_755 1_655
O1 Sm1 Na1 37.31(5) 4_755 1_655
O1 Sm1 Na1 90.41(5) . 1_655
O3 Sm1 Na1 95.37(5) . 1_655
O3 Sm1 Na1 74.79(5) 4_755 1_655
C1 Sm1 Na1 63.83(2) . 1_655
Na1 Sm1 Na1 127.66(4) . 1_655
O6 Na1 O6 123.07(19) 4_655 .
O6 Na1 O1 81.64(15) 4_655 4_655
O6 Na1 O1 87.44(15) . 4_655
O6 Na1 O1 87.44(15) 4_655 .
O6 Na1 O1 81.64(15) . .
O1 Na1 O1 156.99(12) 4_655 .
O6 Na1 O4 128.17(12) 4_655 6_664
O6 Na1 O4 100.59(11) . 6_664
O1 Na1 O4 130.75(9) 4_655 6_664
O1 Na1 O4 71.50(7) . 6_664
O6 Na1 O4 100.58(11) 4_655 7_466
O6 Na1 O4 128.17(12) . 7_466
O1 Na1 O4 71.49(7) 4_655 7_466
O1 Na1 O4 130.76(9) . 7_466
O4 Na1 O4 65.52(10) 6_664 7_466
O6 Na1 Sm1 102.90(12) 4_655 .
O6 Na1 Sm1 101.37(12) . .
O1 Na1 Sm1 165.16(8) 4_655 .
O1 Na1 Sm1 37.75(5) . .
O4 Na1 Sm1 36.24(5) 6_664 .
O4 Na1 Sm1 93.72(6) 7_466 .
O6 Na1 Sm1 101.37(12) 4_655 1_455
O6 Na1 Sm1 102.90(12) . 1_455
O1 Na1 Sm1 37.75(5) 4_655 1_455
O1 Na1 Sm1 165.16(8) . 1_455
O4 Na1 Sm1 93.72(6) 6_664 1_455
O4 Na1 Sm1 36.24(5) 7_466 1_455
Sm1 Na1 Sm1 127.66(4) . 1_455
C1 O1 Na1 160.4(2) . .
C1 O1 Sm1 93.12(17) . .
Na1 O1 Sm1 104.94(8) . .
C3 C2 C3 119.8(4) 4_755 .
C3 C2 C1 120.1(2) 4_755 .
C3 C2 C1 120.1(2) . .
O1 C1 O1 120.4(3) . 4_755
O1 C1 C2 119.80(16) . .
O1 C1 C2 119.80(16) 4_755 .
O1 C1 Sm1 60.20(16) . .
O1 C1 Sm1 60.20(16) 4_755 .
C2 C1 Sm1 180 . .
C12 O5 Sm1 124.08(18) . .
Na1 O6 H6A 123(2) . .
Na1 O6 H6B 113.5(19) . .
H6A O6 H6B 108(2) . .
C4 C5 C4 118.4(4) . 4_755
C4 C5 C6 120.8(2) . .
C4 C5 C6 120.8(2) 4_755 .
C7 C6 C7 118.3(4) . 4_755
C7 C6 C5 120.8(2) . .
C7 C6 C5 120.8(2) 4_755 .
C2 C3 C4 119.9(3) . .
C2 C3 H3 120 . .
C4 C3 H3 120 . .
C5 C4 C3 121.0(3) . .
C5 C4 H4 119.5 . .
C3 C4 H4 119.5 . .
C8 C9 C8 118.8(4) . 4_755
C8 C9 C10 120.6(2) . .
C8 C9 C10 120.6(2) 4_755 .
C8 C7 C6 120.9(3) . .
C8 C7 H7 119.6 . .
C6 C7 H7 119.6 . .
C7 C8 C9 120.5(3) . .
C7 C8 H8 119.7 . .
C9 C8 H8 119.7 . .
O2 C10 O2 122.5(4) 4_755 .
O2 C10 C9 118.76(18) 4_755 .
O2 C10 C9 118.76(18) . .
C11 O3 Sm1 122.36(18) . .
C11 O3 H3O 111(3) . .
Sm1 O3 H3O 127(3) . .
O3 C11 C12 107.1(2) . .
O3 C11 C11 110.3(2) . 4_756
C12 C11 C11 111.42(19) . 4_756
O3 C11 H11 110(2) . .
C12 C11 H11 109(2) . .
C11 C11 H11 109(3) 4_756 .
O5 C12 O4 124.4(3) . .
O5 C12 C11 118.1(3) . .
O4 C12 C11 117.5(3) . .
C12 O4 Sm1 131.80(19) . 6_665
C12 O4 Na1 124.65(19) . 6_665
Sm1 O4 Na1 103.21(8) 6_665 6_665

loop_
_geom_bond_atom_site_label_1
_geom_bond_atom_site_label_2
_geom_bond_distance
_geom_bond_site_symmetry_2
Sm1 O4 2.337(2) 6_664
Sm1 O4 2.337(2) 7_566
Sm1 O5 2.399(2) .
Sm1 O5 2.399(2) 4_755
Sm1 O1 2.4387(18) 4_755
Sm1 O1 2.4388(18) .
Sm1 O3 2.446(2) .
Sm1 O3 2.446(2) 4_755
Sm1 C1 2.806(3) .
Na1 O6 2.308(3) 4_655
Na1 O6 2.308(3) .
Na1 O1 2.415(2) 4_655
Na1 O1 2.415(2) .
Na1 O4 2.571(2) 6_664
Na1 O4 2.571(2) 7_466
O1 C1 1.262(3) .
C2 C3 1.382(4) 4_755
C2 C3 1.382(4) .
C2 C1 1.495(5) .
C1 O1 1.262(3) 4_755
O5 C12 1.252(4) .
O6 H6A 0.963(17) .
O6 H6B 0.975(17) .
C5 C4 1.387(4) .
C5 C4 1.387(4) 4_755
C5 C6 1.496(5) .
C6 C7 1.393(4) .
C6 C7 1.393(4) 4_755
C3 C4 1.387(5) .
C3 H3 0.93 .
C4 H4 0.93 .
C9 C8 1.391(4) .
C9 C8 1.391(4) 4_755
C9 C10 1.500(5) .
C7 C8 1.384(5) .
C7 H7 0.93 .
C8 H8 0.93 .
C10 O2 1.259(3) 4_755
C10 O2 1.259(3) .
O3 C11 1.429(4) .
O3 H3O 0.834(19) .
C11 C12 1.520(4) .
C11 C11 1.541(6) 4_756
C11 H11 0.959(19) .
C12 O4 1.269(4) .
O4 Sm1 2.337(2) 6_665
O4 Na1 2.571(2) 6_665

loop_
_geom_torsion_atom_site_label_1
_geom_torsion_atom_site_label_2
_geom_torsion_atom_site_label_3
_geom_torsion_atom_site_label_4
_geom_torsion
_geom_torsion_site_symmetry_1
_geom_torsion_site_symmetry_4
O4 Sm1 Na1 O6 139.46(14) 6_664 4_655
O4 Sm1 Na1 O6 -16.5(2) 7_566 4_655
O5 Sm1 Na1 O6 78.67(12) . 4_655
O5 Sm1 Na1 O6 156.79(12) 4_755 4_655
O1 Sm1 Na1 O6 -62.06(14) 4_755 4_655
O1 Sm1 Na1 O6 -68.24(19) . 4_655
O3 Sm1 Na1 O6 20.60(12) . 4_655
O3 Sm1 Na1 O6 -139.30(12) 4_755 4_655
C1 Sm1 Na1 O6 -64.39(11) . 4_655
Na1 Sm1 Na1 O6 -64.39(11) 1_655 4_655
O4 Sm1 Na1 O6 -92.44(13) 6_664 .
O4 Sm1 Na1 O6 111.56(18) 7_566 .
O5 Sm1 Na1 O6 -153.23(11) . .
O5 Sm1 Na1 O6 -75.11(12) 4_755 .
O1 Sm1 Na1 O6 66.04(14) 4_755 .
O1 Sm1 Na1 O6 59.86(18) . .
O3 Sm1 Na1 O6 148.70(12) . .
O3 Sm1 Na1 O6 -11.20(11) 4_755 .
C1 Sm1 Na1 O6 63.71(10) . .
Na1 Sm1 Na1 O6 63.71(10) 1_655 .
O4 Sm1 Na1 O1 33.1(4) 6_664 4_655
O4 Sm1 Na1 O1 -122.9(4) 7_566 4_655
O5 Sm1 Na1 O1 -27.7(4) . 4_655
O5 Sm1 Na1 O1 50.4(4) 4_755 4_655
O1 Sm1 Na1 O1 -168.4(4) 4_755 4_655
O1 Sm1 Na1 O1 -174.6(2) . 4_655
O3 Sm1 Na1 O1 -85.8(4) . 4_655
O3 Sm1 Na1 O1 114.3(4) 4_755 4_655
C1 Sm1 Na1 O1 -170.8(4) . 4_655
Na1 Sm1 Na1 O1 -170.8(4) 1_655 4_655
O4 Sm1 Na1 O1 -152.30(17) 6_664 .
O4 Sm1 Na1 O1 51.7(2) 7_566 .
O5 Sm1 Na1 O1 146.91(16) . .
O5 Sm1 Na1 O1 -134.97(16) 4_755 .
O1 Sm1 Na1 O1 6.2(2) 4_755 .
O3 Sm1 Na1 O1 88.83(16) . .
O3 Sm1 Na1 O1 -71.06(16) 4_755 .
C1 Sm1 Na1 O1 3.85(15) . .
Na1 Sm1 Na1 O1 3.85(15) 1_655 .
O4 Sm1 Na1 O4 -156.00(14) 7_566 6_664
O5 Sm1 Na1 O4 -60.79(10) . 6_664
O5 Sm1 Na1 O4 17.33(11) 4_755 6_664
O1 Sm1 Na1 O4 158.48(13) 4_755 6_664
O1 Sm1 Na1 O4 152.30(17) . 6_664
O3 Sm1 Na1 O4 -118.86(10) . 6_664
O3 Sm1 Na1 O4 81.24(10) 4_755 6_664
C1 Sm1 Na1 O4 156.15(9) . 6_664
Na1 Sm1 Na1 O4 156.15(9) 1_655 6_664
O4 Sm1 Na1 O4 37.71(14) 6_664 7_466
O4 Sm1 Na1 O4 -118.29(19) 7_566 7_466
O5 Sm1 Na1 O4 -23.08(7) . 7_466
O5 Sm1 Na1 O4 55.04(8) 4_755 7_466
O1 Sm1 Na1 O4 -163.81(10) 4_755 7_466
O1 Sm1 Na1 O4 -169.99(16) . 7_466
O3 Sm1 Na1 O4 -81.15(7) . 7_466
O3 Sm1 Na1 O4 118.95(7) 4_755 7_466
C1 Sm1 Na1 O4 -166.14(5) . 7_466
Na1 Sm1 Na1 O4 -166.14(5) 1_655 7_466
O4 Sm1 Na1 Sm1 23.85(9) 6_664 1_455
O4 Sm1 Na1 Sm1 -132.15(16) 7_566 1_455
O5 Sm1 Na1 Sm1 -36.94(5) . 1_455
O5 Sm1 Na1 Sm1 41.18(6) 4_755 1_455
O1 Sm1 Na1 Sm1 -177.67(9) 4_755 1_455
O1 Sm1 Na1 Sm1 176.15(15) . 1_455
O3 Sm1 Na1 Sm1 -95.01(5) . 1_455
O3 Sm1 Na1 Sm1 105.09(5) 4_755 1_455
C1 Sm1 Na1 Sm1 180 . 1_455
Na1 Sm1 Na1 Sm1 180 1_655 1_455
O6 Na1 O1 C1 -41.5(8) 4_655 .
O6 Na1 O1 C1 82.5(8) . .
O1 Na1 O1 C1 20.0(7) 4_655 .
O4 Na1 O1 C1 -173.3(8) 6_664 .
O4 Na1 O1 C1 -143.2(7) 7_466 .
Sm1 Na1 O1 C1 -156.5(9) . .
Sm1 Na1 O1 C1 -168.4(4) 1_455 .
O6 Na1 O1 Sm1 115.02(15) 4_655 .
O6 Na1 O1 Sm1 -121.02(16) . .
O1 Na1 O1 Sm1 176.48(14) 4_655 .
O4 Na1 O1 Sm1 -16.84(10) 6_664 .
O4 Na1 O1 Sm1 13.2(2) 7_466 .
Sm1 Na1 O1 Sm1 -12.0(5) 1_455 .
O4 Sm1 O1 C1 -169.5(2) 6_664 .
O4 Sm1 O1 C1 12.9(3) 7_566 .
O5 Sm1 O1 C1 125.58(15) . .
O5 Sm1 O1 C1 -116.71(17) 4_755 .
O1 Sm1 O1 C1 0 4_755 .
O3 Sm1 O1 C1 90.75(19) . .
O3 Sm1 O1 C1 -79.29(19) 4_755 .
Na1 Sm1 O1 C1 172.3(3) . .
Na1 Sm1 O1 C1 -4.66(18) 1_655 .
O4 Sm1 O1 Na1 18.21(11) 6_664 .
O4 Sm1 O1 Na1 -159.43(9) 7_566 .
O5 Sm1 O1 Na1 -46.71(19) . .
O5 Sm1 O1 Na1 70.99(18) 4_755 .
O1 Sm1 O1 Na1 -172.3(3) 4_755 .
O3 Sm1 O1 Na1 -81.55(13) . .
O3 Sm1 O1 Na1 108.42(13) 4_755 .
C1 Sm1 O1 Na1 -172.3(3) . .
Na1 Sm1 O1 Na1 -176.96(12) 1_655 .
Na1 O1 C1 O1 157.3(8) . 4_755
Sm1 O1 C1 O1 0 . 4_755
Na1 O1 C1 C2 -22.7(8) . .
Sm1 O1 C1 C2 180 . .
Na1 O1 C1 Sm1 157.3(8) . .
C3 C2 C1 O1 168.0(3) 4_755 .
C3 C2 C1 O1 -12.0(3) . .
C3 C2 C1 O1 -12.0(3) 4_755 4_755
C3 C2 C1 O1 168.0(3) . 4_755
O4 Sm1 C1 O1 10.4(2) 6_664 .
O4 Sm1 C1 O1 -169.6(2) 7_566 .
O5 Sm1 C1 O1 -83.2(2) . .
O5 Sm1 C1 O1 96.8(2) 4_755 .
O1 Sm1 C1 O1 180 4_755 .
O3 Sm1 C1 O1 -83.5(2) . .
O3 Sm1 C1 O1 96.5(2) 4_755 .
Na1 Sm1 C1 O1 -5.2(2) . .
Na1 Sm1 C1 O1 174.8(2) 1_655 .
O4 Sm1 C1 O1 -169.6(2) 6_664 4_755
O4 Sm1 C1 O1 10.4(2) 7_566 4_755
O5 Sm1 C1 O1 96.8(2) . 4_755
O5 Sm1 C1 O1 -83.2(2) 4_755 4_755
O1 Sm1 C1 O1 180 . 4_755
O3 Sm1 C1 O1 96.5(2) . 4_755
O3 Sm1 C1 O1 -83.5(2) 4_755 4_755
Na1 Sm1 C1 O1 174.8(2) . 4_755
Na1 Sm1 C1 O1 -5.2(2) 1_655 4_755
O4 Sm1 O5 C12 -89.7(2) 6_664 .
O4 Sm1 O5 C12 104.0(2) 7_566 .
O5 Sm1 O5 C12 -170.0(3) 4_755 .
O1 Sm1 O5 C12 52.3(3) 4_755 .
O1 Sm1 O5 C12 -27.8(3) . .
O3 Sm1 O5 C12 10.3(2) . .
O3 Sm1 O5 C12 -169.5(2) 4_755 .
C1 Sm1 O5 C12 10.0(3) . .
Na1 Sm1 O5 C12 -54.9(2) . .
Na1 Sm1 O5 C12 92.6(2) 1_655 .
C4 C5 C6 C7 -143.4(3) . .
C4 C5 C6 C7 36.6(3) 4_755 .
C4 C5 C6 C7 36.6(3) . 4_755
C4 C5 C6 C7 -143.4(3) 4_755 4_755
C3 C2 C3 C4 0.3(3) 4_755 .
C1 C2 C3 C4 -179.7(3) . .
C4 C5 C4 C3 0.3(3) 4_755 .
C6 C5 C4 C3 -179.7(3) . .
C2 C3 C4 C5 -0.7(5) . .
C7 C6 C7 C8 -0.2(3) 4_755 .
C5 C6 C7 C8 179.8(3) . .
C6 C7 C8 C9 0.5(6) . .
C8 C9 C8 C7 -0.2(3) 4_755 .
C10 C9 C8 C7 179.8(3) . .
C8 C9 C10 O2 179.8(2) . 4_755
C8 C9 C10 O2 -0.2(2) 4_755 4_755
C8 C9 C10 O2 -0.2(2) . .
C8 C9 C10 O2 179.8(2) 4_755 .
O4 Sm1 O3 C11 83.0(2) 6_664 .
O4 Sm1 O3 C11 -74.5(2) 7_566 .
O5 Sm1 O3 C11 3.7(2) . .
O5 Sm1 O3 C11 3.3(3) 4_755 .
O1 Sm1 O3 C11 -149.8(2) 4_755 .
O1 Sm1 O3 C11 156.3(2) . .
O3 Sm1 O3 C11 -176.5(2) 4_755 .
C1 Sm1 O3 C11 -176.5(2) . .
Na1 Sm1 O3 C11 117.9(2) . .
Na1 Sm1 O3 C11 -114.5(2) 1_655 .
Sm1 O3 C11 C12 -13.5(3) . .
Sm1 O3 C11 C11 107.9(2) . 4_756
Sm1 O5 C12 O4 158.8(2) . .
Sm1 O5 C12 C11 -22.1(4) . .
O3 C11 C12 O5 21.9(4) . .
C11 C11 C12 O5 -98.9(4) 4_756 .
O3 C11 C12 O4 -159.0(3) . .
C11 C11 C12 O4 80.3(4) 4_756 .
O5 C12 O4 Sm1 -107.9(3) . 6_665
C11 C12 O4 Sm1 73.0(3) . 6_665
O5 C12 O4 Na1 64.2(4) . 6_665
C11 C12 O4 Na1 -114.9(2) . 6_665
